data_7016218
loop_
_publ_author_name
'Huang, Wen-Yen'
'Chuang, Sheng-Jie'
'Chunag, Nien-Tsu'
'Hsiao, Ching-Sheng'
'Datta, Amitabha'
'Chen, Shau-Jiun'
'Hu, Ching-Han'
'Huang, Jui-Hsien'
'Lee, Ting-Yu'
'Lin, Chia-Her'

_publ_section_title
;
 Aluminium complexes containing bidentate and symmetrical tridentate
 pincer type pyrrolyl ligands: synthesis, reactions and ring opening
 polymerization.
;
_journal_issue 28
_journal_name_full 'Dalton transactions (Cambridge, England : 2003)'
_journal_page_first 7423
_journal_page_last 7433
_journal_paper_doi 10.1039/c1dt10442j
_journal_volume 40
_journal_year 2011
_chemical_formula_sum 'C20 H34 Al2 N4'
_chemical_formula_weight 384.47
_chemical_name_systematic
;
?
;
_space_group_IT_number 14
_symmetry_cell_setting monoclinic
_symmetry_space_group_name_Hall '-P 2ybc'
_symmetry_space_group_name_H-M 'P 1 21/c 1'
_atom_sites_solution_hydrogens geom
_atom_sites_solution_primary direct
_atom_sites_solution_secondary difmap
_audit_creation_method SHELXL-97
_cell_angle_alpha 90.00
_cell_angle_beta 113.124(18)
_cell_angle_gamma 90.00
_cell_formula_units_Z 4
_cell_length_a 9.240(4)
_cell_length_b 14.081(6)
_cell_length_c 18.041(6)
_cell_measurement_reflns_used 1124
_cell_measurement_temperature 150(2)
_cell_measurement_theta_max 20.66
_cell_measurement_theta_min 2.46
_cell_volume 2158.7(15)
_computing_cell_refinement 'APEX2 v1.0-22'
_computing_data_collection 'APEX2 v1.0-22 (Bruker, 2004)'
_computing_data_reduction 'APEX2 v1.0-22'
_computing_molecular_graphics 'SHELXTL 5.1'
_computing_publication_material 'SHELXTL 5.1'
_computing_structure_refinement 'SHELXTL 5.1'
_computing_structure_solution 'SHELXTL 5.1 (Sheldrick, 1998)'
_diffrn_ambient_temperature 150(2)
_diffrn_measured_fraction_theta_full 0.999
_diffrn_measured_fraction_theta_max 0.999
_diffrn_measurement_device_type 'Bruker SMART APEX II'
_diffrn_measurement_method \w
_diffrn_radiation_monochromator graphite
_diffrn_radiation_source 'fine-focus sealed tube'
_diffrn_radiation_type MoK\a
_diffrn_radiation_wavelength 0.71073
_diffrn_reflns_av_R_equivalents 0.1089
_diffrn_reflns_av_sigmaI/netI 0.1212
_diffrn_reflns_limit_h_max 12
_diffrn_reflns_limit_h_min -11
_diffrn_reflns_limit_k_max 18
_diffrn_reflns_limit_k_min -18
_diffrn_reflns_limit_l_max 20
_diffrn_reflns_limit_l_min -23
_diffrn_reflns_number 16742
_diffrn_reflns_theta_full 28.00
_diffrn_reflns_theta_max 28.00
_diffrn_reflns_theta_min 1.90
_diffrn_standards_decay_% 0
_diffrn_standards_interval_count 0
_diffrn_standards_interval_time 0
_diffrn_standards_number 0
_exptl_absorpt_coefficient_mu 0.146
_exptl_absorpt_correction_T_max 0.9841
_exptl_absorpt_correction_T_min 0.9756
_exptl_absorpt_correction_type multi-scan
_exptl_absorpt_process_details 'SADABS 2.10 (Sheldrick, 2003)'
_exptl_crystal_colour colorless
_exptl_crystal_density_diffrn 1.183
_exptl_crystal_density_method 'not measured'
_exptl_crystal_description block
_exptl_crystal_F_000 832
_exptl_crystal_size_max 0.17
_exptl_crystal_size_mid 0.15
_exptl_crystal_size_min 0.11
_refine_diff_density_max 0.291
_refine_diff_density_min -0.360
_refine_diff_density_rms 0.057
_refine_ls_extinction_method none
_refine_ls_goodness_of_fit_ref 0.924
_refine_ls_hydrogen_treatment noref
_refine_ls_matrix_type full
_refine_ls_number_parameters 243
_refine_ls_number_reflns 5204
_refine_ls_number_restraints 0
_refine_ls_restrained_S_all 0.924
_refine_ls_R_factor_all 0.1439
_refine_ls_R_factor_gt 0.0548
_refine_ls_shift/su_max 0.000
_refine_ls_shift/su_mean 0.000
_refine_ls_structure_factor_coef Fsqd
_refine_ls_weighting_details 'calc w=1/[\s^2^(Fo^2^)+(0.0645P)^2^+0.0000P] where P=(Fo^2^+2Fc^2^)/3'
_refine_ls_weighting_scheme calc
_refine_ls_wR_factor_gt 0.1194
_refine_ls_wR_factor_ref 0.1479
_reflns_number_gt 2477
_reflns_number_total 5204
_reflns_threshold_expression >2sigma(I)
_cod_data_source_file c1dt10442j.txt
_cod_data_source_block wy92m
_cod_depositor_comments
;
The following automatic conversions were performed:

'_symmetry_cell_setting' value 'Monoclinic' changed to 'monoclinic'
according to /home/saulius/struct/CIF-dictionaries/cif_core.dic
dictionary named 'cif_core.dic' version 2.4.1 from 2010-06-29.

Automatic conversion script
Id: cif_fix_values 1715 2011-07-08 13:25:40Z adriana 
;
_cod_original_sg_symbol_H-M P2(1)/c
_cod_database_code 7016218

loop_
_symmetry_equiv_pos_as_xyz
'x, y, z'
'-x, y+1/2, -z+1/2'
'-x, -y, -z'
'x, -y-1/2, z-1/2'

loop_
_atom_site_label
_atom_site_type_symbol
_atom_site_fract_x
_atom_site_fract_y
_atom_site_fract_z
_atom_site_U_iso_or_equiv
_atom_site_adp_type
_atom_site_occupancy
_atom_site_symmetry_multiplicity
_atom_site_calc_flag
_atom_site_refinement_flags
_atom_site_disorder_assembly
_atom_site_disorder_group
Al1 Al 0.50965(9) 0.57150(6) 0.94786(5) 0.0298(2) Uani 1 1 d . . .
Al2 Al -0.07277(10) 0.51113(6) 0.55455(6) 0.0383(3) Uani 1 1 d . . .
C1 C 0.6675(3) 0.5339(2) 0.83179(17) 0.0438(8) Uani 1 1 d . . .
H1 H 0.7266 0.5903 0.8359 0.053 Uiso 1 1 calc R . .
C2 C 0.6656(3) 0.4590(3) 0.78544(18) 0.0555(10) Uani 1 1 d . . .
H2 H 0.7221 0.4531 0.7516 0.067 Uiso 1 1 calc R . .
C3 C 0.5645(3) 0.3908(2) 0.79628(17) 0.0463(8) Uani 1 1 d . . .
H3 H 0.5400 0.3302 0.7713 0.056 Uiso 1 1 calc R . .
C4 C 0.5081(3) 0.4281(2) 0.84945(15) 0.0310(6) Uani 1 1 d . . .
C5 C 0.4007(4) 0.39081(19) 0.88672(18) 0.0410(8) Uani 1 1 d . . .
H5A H 0.4489 0.3339 0.9193 0.049 Uiso 1 1 calc R . .
H5B H 0.3000 0.3713 0.8435 0.049 Uiso 1 1 calc R . .
C6 C 0.1909(3) 0.48236(19) 0.91206(15) 0.0301(6) Uani 1 1 d . . .
C7 C 0.1244(3) 0.5134(2) 0.82418(16) 0.0430(8) Uani 1 1 d . . .
H7A H 0.0121 0.5277 0.8069 0.064 Uiso 1 1 calc R . .
H7B H 0.1383 0.4623 0.7907 0.064 Uiso 1 1 calc R . .
H7C H 0.1801 0.5704 0.8183 0.064 Uiso 1 1 calc R . .
C8 C 0.1093(3) 0.3927(2) 0.92294(18) 0.0416(8) Uani 1 1 d . . .
H8A H 0.1529 0.3744 0.9799 0.062 Uiso 1 1 calc R . .
H8B H 0.1262 0.3413 0.8906 0.062 Uiso 1 1 calc R . .
H8C H -0.0038 0.4048 0.9053 0.062 Uiso 1 1 calc R . .
C9 C 0.1634(3) 0.5626(2) 0.96128(16) 0.0348(7) Uani 1 1 d . . .
H9A H 0.2234 0.6186 0.9578 0.052 Uiso 1 1 calc R . .
H9B H 0.1980 0.5428 1.0177 0.052 Uiso 1 1 calc R . .
H9C H 0.0511 0.5782 0.9401 0.052 Uiso 1 1 calc R . .
C10 C 0.4635(3) 0.7054(2) 0.9257(2) 0.0500(9) Uani 1 1 d . . .
H10A H 0.5612 0.7399 0.9350 0.075 Uiso 1 1 calc R . .
H10B H 0.4157 0.7305 0.9615 0.075 Uiso 1 1 calc R . .
H10C H 0.3903 0.7136 0.8695 0.075 Uiso 1 1 calc R . .
C11 C -0.0845(4) 0.3465(3) 0.65904(18) 0.0558(10) Uani 1 1 d . . .
H11 H -0.1879 0.3509 0.6580 0.067 Uiso 1 1 calc R . .
C12 C 0.0194(5) 0.2780(3) 0.6960(2) 0.0767(13) Uani 1 1 d . . .
H12 H 0.0028 0.2262 0.7255 0.092 Uiso 1 1 calc R . .
C13 C 0.1577(5) 0.2964(2) 0.68313(19) 0.0610(10) Uani 1 1 d . . .
H13 H 0.2510 0.2593 0.7016 0.073 Uiso 1 1 calc R . .
C14 C 0.1315(4) 0.37828(19) 0.63881(16) 0.0365(7) Uani 1 1 d . . .
C15 C 0.2308(4) 0.4336(3) 0.6071(2) 0.0655(11) Uani 1 1 d . . .
H15A H 0.2627 0.3925 0.5716 0.079 Uiso 1 1 calc R . .
H15B H 0.3274 0.4544 0.6526 0.079 Uiso 1 1 calc R . .
C16 C 0.2371(3) 0.6105(2) 0.59348(17) 0.0424(8) Uani 1 1 d . . .
C17 C 0.2661(4) 0.6219(3) 0.68281(18) 0.0723(12) Uani 1 1 d . . .
H17A H 0.1650 0.6251 0.6885 0.108 Uiso 1 1 calc R . .
H17B H 0.3254 0.6805 0.7037 0.108 Uiso 1 1 calc R . .
H17C H 0.3265 0.5675 0.7133 0.108 Uiso 1 1 calc R . .
C18 C 0.3929(3) 0.6075(3) 0.5827(2) 0.0618(10) Uani 1 1 d . . .
H18A H 0.4556 0.5535 0.6128 0.093 Uiso 1 1 calc R . .
H18B H 0.4510 0.6666 0.6031 0.093 Uiso 1 1 calc R . .
H18C H 0.3721 0.6005 0.5254 0.093 Uiso 1 1 calc R . .
C19 C 0.1442(3) 0.69674(19) 0.54968(17) 0.0416(8) Uani 1 1 d . . .
H19A H 0.1296 0.6943 0.4929 0.062 Uiso 1 1 calc R . .
H19B H 0.2017 0.7546 0.5744 0.062 Uiso 1 1 calc R . .
H19C H 0.0412 0.6970 0.5534 0.062 Uiso 1 1 calc R . .
C20 C -0.1949(4) 0.6055(3) 0.5843(3) 0.0746(12) Uani 1 1 d . . .
H20A H -0.2979 0.5789 0.5765 0.112 Uiso 1 1 calc R . .
H20B H -0.2095 0.6620 0.5504 0.112 Uiso 1 1 calc R . .
H20C H -0.1388 0.6231 0.6410 0.112 Uiso 1 1 calc R . .
N1 N 0.5713(2) 0.51709(17) 0.87249(13) 0.0331(6) Uani 1 1 d . . .
N2 N 0.3681(2) 0.46439(14) 0.94016(12) 0.0280(5) Uani 1 1 d . . .
N3 N -0.0189(3) 0.40958(16) 0.62292(13) 0.0383(6) Uani 1 1 d . . .
N4 N 0.1437(2) 0.52040(16) 0.55979(14) 0.0374(6) Uani 1 1 d . . .

loop_
_atom_site_aniso_label
_atom_site_aniso_U_11
_atom_site_aniso_U_22
_atom_site_aniso_U_33
_atom_site_aniso_U_23
_atom_site_aniso_U_13
_atom_site_aniso_U_12
Al1 0.0268(4) 0.0239(4) 0.0393(5) 0.0013(4) 0.0136(4) 0.0008(4)
Al2 0.0321(5) 0.0291(5) 0.0607(6) 0.0033(5) 0.0256(4) -0.0012(4)
C1 0.0299(16) 0.071(2) 0.0315(16) 0.0122(17) 0.0133(13) -0.0003(16)
C2 0.0355(18) 0.104(3) 0.0316(17) 0.001(2) 0.0182(15) 0.0065(19)
C3 0.0392(18) 0.063(2) 0.0359(17) -0.0082(16) 0.0143(14) 0.0104(17)
C4 0.0285(14) 0.0368(17) 0.0258(14) 0.0047(13) 0.0086(12) 0.0127(14)
C5 0.060(2) 0.0260(15) 0.0492(19) -0.0015(14) 0.0343(17) 0.0056(15)
C6 0.0251(14) 0.0362(16) 0.0276(14) 0.0010(13) 0.0089(11) -0.0038(13)
C7 0.0413(17) 0.0477(19) 0.0349(17) 0.0007(15) 0.0095(14) -0.0091(16)
C8 0.0343(17) 0.0451(19) 0.0465(18) 0.0027(16) 0.0170(14) -0.0079(15)
C9 0.0276(15) 0.0418(17) 0.0349(16) -0.0007(14) 0.0121(12) 0.0057(14)
C10 0.0389(18) 0.0332(17) 0.068(2) 0.0066(16) 0.0104(16) 0.0016(15)
C11 0.075(3) 0.064(2) 0.0301(17) -0.0103(18) 0.0224(17) -0.045(2)
C12 0.100(3) 0.061(3) 0.043(2) 0.013(2) 0.000(2) -0.051(3)
C13 0.079(3) 0.0356(19) 0.043(2) 0.0044(16) -0.0041(18) -0.0085(19)
C14 0.056(2) 0.0236(15) 0.0265(15) 0.0015(13) 0.0123(14) -0.0016(15)
C15 0.068(2) 0.067(2) 0.078(3) 0.047(2) 0.046(2) 0.032(2)
C16 0.0336(17) 0.058(2) 0.0329(16) 0.0128(16) 0.0105(13) -0.0112(16)
C17 0.055(2) 0.118(3) 0.0359(19) 0.017(2) 0.0092(16) -0.027(2)
C18 0.0340(18) 0.088(3) 0.061(2) 0.026(2) 0.0159(16) -0.0108(18)
C19 0.0527(19) 0.0346(17) 0.0376(17) -0.0054(15) 0.0178(15) -0.0151(15)
C20 0.053(2) 0.054(2) 0.128(4) -0.019(2) 0.048(2) -0.0023(19)
N1 0.0270(12) 0.0431(15) 0.0298(12) 0.0107(11) 0.0119(10) 0.0038(11)
N2 0.0272(12) 0.0254(12) 0.0349(12) -0.0069(10) 0.0161(10) -0.0033(10)
N3 0.0517(16) 0.0361(14) 0.0322(13) -0.0033(11) 0.0220(12) -0.0131(13)
N4 0.0295(13) 0.0345(14) 0.0500(15) 0.0213(12) 0.0177(11) 0.0070(11)

loop_
_atom_type_symbol
_atom_type_description
_atom_type_scat_dispersion_real
_atom_type_scat_dispersion_imag
_atom_type_scat_source
C C 0.0033 0.0016 'International Tables Vol C Tables 4.2.6.8 and 6.1.1.4'
H H 0.0000 0.0000 'International Tables Vol C Tables 4.2.6.8 and 6.1.1.4'
Al Al 0.0645 0.0514 'International Tables Vol C Tables 4.2.6.8 and 6.1.1.4'
N N 0.0061 0.0033 'International Tables Vol C Tables 4.2.6.8 and 6.1.1.4'

loop_
_geom_angle_atom_site_label_1
_geom_angle_atom_site_label_2
_geom_angle_atom_site_label_3
_geom_angle
_geom_angle_site_symmetry_1
_geom_angle_site_symmetry_3
_geom_angle_publ_flag
N1 Al1 C10 111.11(13) . . ?
N1 Al1 N2 115.86(10) . 3_667 ?
C10 Al1 N2 117.08(12) . 3_667 ?
N1 Al1 N2 91.09(10) . . ?
C10 Al1 N2 130.17(12) . . ?
N2 Al1 N2 88.47(9) 3_667 . ?
N1 Al1 Al1 108.47(9) . 3_667 ?
C10 Al1 Al1 140.19(11) . 3_667 ?
N2 Al1 Al1 44.39(6) 3_667 3_667 ?
N2 Al1 Al1 44.08(7) . 3_667 ?
N3 Al2 C20 112.42(15) . . ?
N3 Al2 N4 115.13(11) . 3_566 ?
C20 Al2 N4 117.05(15) . 3_566 ?
N3 Al2 N4 90.99(11) . . ?
C20 Al2 N4 128.92(14) . . ?
N4 Al2 N4 88.80(10) 3_566 . ?
N3 Al2 Al2 107.95(9) . 3_566 ?
C20 Al2 Al2 139.33(14) . 3_566 ?
N4 Al2 Al2 44.62(7) 3_566 3_566 ?
N4 Al2 Al2 44.18(7) . 3_566 ?
C2 C1 N1 110.1(3) . . ?
C2 C1 H1 124.9 . . ?
N1 C1 H1 124.9 . . ?
C1 C2 C3 107.3(3) . . ?
C1 C2 H2 126.4 . . ?
C3 C2 H2 126.4 . . ?
C4 C3 C2 107.0(3) . . ?
C4 C3 H3 126.5 . . ?
C2 C3 H3 126.5 . . ?
C3 C4 N1 109.3(3) . . ?
C3 C4 C5 133.2(3) . . ?
N1 C4 C5 117.5(2) . . ?
C4 C5 N2 112.1(2) . . ?
C4 C5 H5A 109.2 . . ?
N2 C5 H5A 109.2 . . ?
C4 C5 H5B 109.2 . . ?
N2 C5 H5B 109.2 . . ?
H5A C5 H5B 107.9 . . ?
C9 C6 C8 109.7(2) . . ?
C9 C6 C7 107.6(2) . . ?
C8 C6 C7 110.8(2) . . ?
C9 C6 N2 109.4(2) . . ?
C8 C6 N2 109.8(2) . . ?
C7 C6 N2 109.5(2) . . ?
C6 C7 H7A 109.5 . . ?
C6 C7 H7B 109.5 . . ?
H7A C7 H7B 109.5 . . ?
C6 C7 H7C 109.5 . . ?
H7A C7 H7C 109.5 . . ?
H7B C7 H7C 109.5 . . ?
C6 C8 H8A 109.5 . . ?
C6 C8 H8B 109.5 . . ?
H8A C8 H8B 109.5 . . ?
C6 C8 H8C 109.5 . . ?
H8A C8 H8C 109.5 . . ?
H8B C8 H8C 109.5 . . ?
C6 C9 H9A 109.5 . . ?
C6 C9 H9B 109.5 . . ?
H9A C9 H9B 109.5 . . ?
C6 C9 H9C 109.5 . . ?
H9A C9 H9C 109.5 . . ?
H9B C9 H9C 109.5 . . ?
Al1 C10 H10A 109.5 . . ?
Al1 C10 H10B 109.5 . . ?
H10A C10 H10B 109.5 . . ?
Al1 C10 H10C 109.5 . . ?
H10A C10 H10C 109.5 . . ?
H10B C10 H10C 109.5 . . ?
C12 C11 N3 109.8(3) . . ?
C12 C11 H11 125.1 . . ?
N3 C11 H11 125.1 . . ?
C11 C12 C13 107.7(3) . . ?
C11 C12 H12 126.1 . . ?
C13 C12 H12 126.1 . . ?
C14 C13 C12 106.7(3) . . ?
C14 C13 H13 126.7 . . ?
C12 C13 H13 126.7 . . ?
C13 C14 N3 108.9(3) . . ?
C13 C14 C15 132.4(3) . . ?
N3 C14 C15 118.7(2) . . ?
C14 C15 N4 111.5(2) . . ?
C14 C15 H15A 109.3 . . ?
N4 C15 H15A 109.3 . . ?
C14 C15 H15B 109.3 . . ?
N4 C15 H15B 109.3 . . ?
H15A C15 H15B 108.0 . . ?
C19 C16 N4 110.1(2) . . ?
C19 C16 C18 109.0(2) . . ?
N4 C16 C18 110.0(3) . . ?
C19 C16 C17 107.0(3) . . ?
N4 C16 C17 110.2(2) . . ?
C18 C16 C17 110.6(2) . . ?
C16 C17 H17A 109.5 . . ?
C16 C17 H17B 109.5 . . ?
H17A C17 H17B 109.5 . . ?
C16 C17 H17C 109.5 . . ?
H17A C17 H17C 109.5 . . ?
H17B C17 H17C 109.5 . . ?
C16 C18 H18A 109.5 . . ?
C16 C18 H18B 109.5 . . ?
H18A C18 H18B 109.5 . . ?
C16 C18 H18C 109.5 . . ?
H18A C18 H18C 109.5 . . ?
H18B C18 H18C 109.5 . . ?
C16 C19 H19A 109.5 . . ?
C16 C19 H19B 109.5 . . ?
H19A C19 H19B 109.5 . . ?
C16 C19 H19C 109.5 . . ?
H19A C19 H19C 109.5 . . ?
H19B C19 H19C 109.5 . . ?
Al2 C20 H20A 109.5 . . ?
Al2 C20 H20B 109.5 . . ?
H20A C20 H20B 109.5 . . ?
Al2 C20 H20C 109.5 . . ?
H20A C20 H20C 109.5 . . ?
H20B C20 H20C 109.5 . . ?
C4 N1 C1 106.4(2) . . ?
C4 N1 Al1 112.66(17) . . ?
C1 N1 Al1 140.9(2) . . ?
C5 N2 C6 110.7(2) . . ?
C5 N2 Al1 107.48(17) . 3_667 ?
C6 N2 Al1 119.56(15) . 3_667 ?
C5 N2 Al1 105.95(15) . . ?
C6 N2 Al1 119.44(16) . . ?
Al1 N2 Al1 91.54(9) 3_667 . ?
C11 N3 C14 106.9(3) . . ?
C11 N3 Al2 140.6(3) . . ?
C14 N3 Al2 112.12(17) . . ?
C16 N4 C15 110.7(2) . . ?
C16 N4 Al2 120.93(16) . 3_566 ?
C15 N4 Al2 107.0(2) . 3_566 ?
C16 N4 Al2 118.72(17) . . ?
C15 N4 Al2 106.00(17) . . ?
Al2 N4 Al2 91.20(10) 3_566 . ?

loop_
_geom_bond_atom_site_label_1
_geom_bond_atom_site_label_2
_geom_bond_distance
_geom_bond_site_symmetry_2
_geom_bond_publ_flag
Al1 N1 1.836(2) . ?
Al1 C10 1.940(3) . ?
Al1 N2 1.955(2) 3_667 ?
Al1 N2 1.965(2) . ?
Al1 Al1 2.8086(18) 3_667 ?
Al2 N3 1.825(3) . ?
Al2 C20 1.951(3) . ?
Al2 N4 1.954(3) 3_566 ?
Al2 N4 1.970(2) . ?
Al2 Al2 2.8037(19) 3_566 ?
C1 C2 1.342(4) . ?
C1 N1 1.377(3) . ?
C1 H1 0.9500 . ?
C2 C3 1.406(4) . ?
C2 H2 0.9500 . ?
C3 C4 1.364(4) . ?
C3 H3 0.9500 . ?
C4 N1 1.375(3) . ?
C4 C5 1.496(4) . ?
C5 N2 1.524(3) . ?
C5 H5A 0.9900 . ?
C5 H5B 0.9900 . ?
C6 C9 1.519(4) . ?
C6 C8 1.522(4) . ?
C6 C7 1.522(4) . ?
C6 N2 1.533(3) . ?
C7 H7A 0.9800 . ?
C7 H7B 0.9800 . ?
C7 H7C 0.9800 . ?
C8 H8A 0.9800 . ?
C8 H8B 0.9800 . ?
C8 H8C 0.9800 . ?
C9 H9A 0.9800 . ?
C9 H9B 0.9800 . ?
C9 H9C 0.9800 . ?
C10 H10A 0.9800 . ?
C10 H10B 0.9800 . ?
C10 H10C 0.9800 . ?
C11 C12 1.340(5) . ?
C11 N3 1.375(4) . ?
C11 H11 0.9500 . ?
C12 C13 1.410(5) . ?
C12 H12 0.9500 . ?
C13 C14 1.369(4) . ?
C13 H13 0.9500 . ?
C14 N3 1.376(4) . ?
C14 C15 1.479(4) . ?
C15 N4 1.527(4) . ?
C15 H15A 0.9900 . ?
C15 H15B 0.9900 . ?
C16 C19 1.517(4) . ?
C16 N4 1.521(4) . ?
C16 C18 1.527(4) . ?
C16 C17 1.535(4) . ?
C17 H17A 0.9800 . ?
C17 H17B 0.9800 . ?
C17 H17C 0.9800 . ?
C18 H18A 0.9800 . ?
C18 H18B 0.9800 . ?
C18 H18C 0.9800 . ?
C19 H19A 0.9800 . ?
C19 H19B 0.9800 . ?
C19 H19C 0.9800 . ?
C20 H20A 0.9800 . ?
C20 H20B 0.9800 . ?
C20 H20C 0.9800 . ?
N2 Al1 1.954(2) 3_667 ?
N4 Al2 1.954(3) 3_566 ?
